data_4067901
loop_
_publ_author_name
'Beckmann, Jens'
'Bolsinger, Jens'
'Duthie, Andrew'
'Finke, Pamela'

_publ_section_title
;
 Synthesis and Structure of an Intramolecularly Coordinated
 Diaryltelluronic Acid and Its Dimethyl Ester
;
_journal_issue 1
_journal_name_full Organometallics
_journal_page_first 289
_journal_paper_doi 10.1021/om2008953
_journal_volume 31
_journal_year 2012
_chemical_formula_moiety 'C26 H32 N2 O7 Te2, C H4 O'
_chemical_formula_sum 'C27 H36 N2 O8 Te2'
_chemical_formula_weight 771.78
_chemical_name_systematic
;
 ?
;
_space_group_IT_number 14
_symmetry_cell_setting monoclinic
_symmetry_space_group_name_Hall '-P 2yn'
_symmetry_space_group_name_H-M 'P 1 21/n 1'
_atom_sites_solution_hydrogens geom
_atom_sites_solution_primary direct
_atom_sites_solution_secondary difmap
_audit_creation_method SHELXL-97
_cell_angle_alpha 90.00
_cell_angle_beta 111.15(6)
_cell_angle_gamma 90.00
_cell_formula_units_Z 4
_cell_length_a 10.982(8)
_cell_length_b 23.84(2)
_cell_length_c 11.868(9)
_cell_measurement_temperature 173
_cell_volume 2898(4)
_computing_cell_refinement 'SMART (Bruker, 2000)'
_computing_data_collection 'SMART (Bruker, 2000)'
_computing_data_reduction 'SAINT (Bruker, 2000)'
_computing_molecular_graphics 'DIAMOND (Brandenberg, 2006)'
_computing_publication_material 'SHELXL97 (Sheldrick, 1997)'
_computing_structure_refinement 'SHELXL97 (Sheldrick, 1997)'
_computing_structure_solution 'SHELXS97 (Sheldrick, 1997)'
_diffrn_ambient_temperature 173
_diffrn_measured_fraction_theta_full 0.966
_diffrn_measured_fraction_theta_max 0.966
_diffrn_measurement_device_type 'CCD area detector'
_diffrn_measurement_method 'phi and omega scans'
_diffrn_radiation_monochromator graphite
_diffrn_radiation_source 'fine-focus sealed tube'
_diffrn_radiation_type MoK\a
_diffrn_radiation_wavelength 0.71073
_diffrn_reflns_av_R_equivalents 0.1019
_diffrn_reflns_av_sigmaI/netI 0.1524
_diffrn_reflns_limit_h_max 15
_diffrn_reflns_limit_h_min -15
_diffrn_reflns_limit_k_max 28
_diffrn_reflns_limit_k_min -32
_diffrn_reflns_limit_l_max 16
_diffrn_reflns_limit_l_min -16
_diffrn_reflns_number 17009
_diffrn_reflns_theta_full 29.22
_diffrn_reflns_theta_max 29.22
_diffrn_reflns_theta_min 2.76
_exptl_absorpt_coefficient_mu 2.064
_exptl_absorpt_correction_T_max 1.00
_exptl_absorpt_correction_T_min 0.61
_exptl_absorpt_correction_type multi-scan
_exptl_absorpt_process_details 'SADABS (Bruker, 2000)'
_exptl_crystal_colour colourless
_exptl_crystal_density_diffrn 1.769
_exptl_crystal_density_method 'not measured'
_exptl_crystal_description block
_exptl_crystal_F_000 1520
_exptl_crystal_size_max 0.35
_exptl_crystal_size_mid 0.18
_exptl_crystal_size_min 0.10
_refine_diff_density_max 2.039
_refine_diff_density_min -1.177
_refine_diff_density_rms 0.196
_refine_ls_extinction_method none
_refine_ls_goodness_of_fit_ref 0.879
_refine_ls_hydrogen_treatment constr
_refine_ls_matrix_type full
_refine_ls_number_parameters 352
_refine_ls_number_reflns 7609
_refine_ls_number_restraints 0
_refine_ls_restrained_S_all 0.879
_refine_ls_R_factor_all 0.1225
_refine_ls_R_factor_gt 0.0633
_refine_ls_shift/su_max 0.011
_refine_ls_shift/su_mean 0.001
_refine_ls_structure_factor_coef Fsqd
_refine_ls_weighting_details 'calc w=1/[\s^2^(Fo^2^)+(0.0643P)^2^+0.0000P] where P=(Fo^2^+2Fc^2^)/3'
_refine_ls_weighting_scheme calc
_refine_ls_wR_factor_gt 0.1316
_refine_ls_wR_factor_ref 0.1474
_reflns_number_gt 4316
_reflns_number_total 7609
_reflns_threshold_expression >2sigma(I)
_cod_data_source_file om2008953_si_001.cif
_cod_data_source_block publication_text
_cod_depositor_comments
;
The following automatic conversions were performed:

'_symmetry_cell_setting' value 'Monoclinic' changed to 'monoclinic'
according to /home/saulius/struct/CIF-dictionaries/cif_core.dic
dictionary named 'cif_core.dic' version 2.4.1 from 2010-06-29.

Automatic conversion script
Id: cif_fix_values 1715 2011-07-08 13:25:40Z adriana 
;
_cod_original_sg_symbol_H-M 'P 21/n'
_cod_database_code 4067901

loop_
_symmetry_equiv_pos_as_xyz
'x, y, z'
'-x+1/2, y+1/2, -z+1/2'
'-x, -y, -z'
'x-1/2, -y-1/2, z-1/2'

loop_
_atom_site_label
_atom_site_type_symbol
_atom_site_fract_x
_atom_site_fract_y
_atom_site_fract_z
_atom_site_U_iso_or_equiv
_atom_site_adp_type
_atom_site_occupancy
_atom_site_symmetry_multiplicity
_atom_site_calc_flag
_atom_site_refinement_flags
O1 O 0.5297(5) 0.12663(19) 0.2800(5) 0.0221(11) Uani 1 1 d .
O3 O 0.5113(5) 0.2267(2) 0.3942(6) 0.0327(14) Uani 1 1 d .
O2 O 0.3143(5) 0.1774(3) 0.4631(6) 0.0354(15) Uani 1 1 d .
O5 O 0.8866(5) 0.1532(3) 0.2957(7) 0.0435(17) Uani 1 1 d .
O6 O 0.7685(5) 0.1341(3) 0.4676(6) 0.0334(13) Uani 1 1 d .
O7 O 0.6846(6) 0.2215(2) 0.2886(7) 0.0390(16) Uani 1 1 d .
H5 H 0.6298 0.2301 0.3177 0.058 Uiso 1 1 calc R
N1 N 0.2737(6) 0.1944(3) 0.1981(8) 0.0285(15) Uani 1 1 d .
C20 C 0.6548(8) 0.1260(4) 0.1135(8) 0.0290(18) Uani 1 1 d .
C21 C 0.6093(8) 0.1659(4) 0.0290(10) 0.039(2) Uani 1 1 d .
H21 H 0.6009 0.2027 0.0514 0.047 Uiso 1 1 calc R
N2 N 0.7501(6) 0.0445(3) 0.2994(7) 0.0284(15) Uani 1 1 d .
C29 C 0.6701(7) 0.0698(3) 0.0840(8) 0.0273(17) Uani 1 1 d .
C2 C 0.3342(9) 0.2054(4) 0.1057(9) 0.035(2) Uani 1 1 d .
H2A H 0.4037 0.2322 0.1372 0.053 Uiso 1 1 calc R
H2B H 0.2694 0.2201 0.0337 0.053 Uiso 1 1 calc R
H2C H 0.3685 0.1711 0.0871 0.053 Uiso 1 1 calc R
C1 C 0.2235(8) 0.2481(3) 0.2281(10) 0.035(2) Uani 1 1 d .
H1A H 0.2944 0.2741 0.2599 0.053 Uiso 1 1 calc R
H1B H 0.1844 0.2414 0.2873 0.053 Uiso 1 1 calc R
H1C H 0.1593 0.2635 0.1564 0.053 Uiso 1 1 calc R
C28 C 0.7182(8) 0.0265(4) 0.1738(9) 0.0337(19) Uani 1 1 d .
C22 C 0.5749(10) 0.1519(4) -0.0927(10) 0.047(2) Uani 1 1 d .
H22 H 0.5434 0.1797 -0.1509 0.056 Uiso 1 1 calc R
C24 C 0.6343(8) 0.0545(4) -0.0381(9) 0.038(2) Uani 1 1 d .
C26 C 0.6998(10) -0.0406(4) 0.0204(12) 0.049(3) Uani 1 1 d .
H26 H 0.7128 -0.0772 0.0002 0.058 Uiso 1 1 calc R
C3 C 0.8884(9) 0.0331(5) 0.3723(11) 0.047(3) Uani 1 1 d .
H3A H 0.9433 0.0526 0.3380 0.071 Uiso 1 1 calc R
H3B H 0.9047 -0.0065 0.3726 0.071 Uiso 1 1 calc R
H3C H 0.9071 0.0458 0.4536 0.071 Uiso 1 1 calc R
C23 C 0.5865(9) 0.0976(5) -0.1290(9) 0.043(2) Uani 1 1 d .
H23 H 0.5638 0.0890 -0.2104 0.051 Uiso 1 1 calc R
C4 C 0.6642(11) 0.0151(4) 0.3519(10) 0.043(2) Uani 1 1 d .
H4A H 0.6855 0.0268 0.4342 0.065 Uiso 1 1 calc R
H4B H 0.6766 -0.0247 0.3493 0.065 Uiso 1 1 calc R
H4C H 0.5747 0.0242 0.3062 0.065 Uiso 1 1 calc R
C5 C 0.3496(10) 0.2164(5) 0.5590(11) 0.054(3) Uani 1 1 d .
H5A H 0.2786 0.2208 0.5873 0.081 Uiso 1 1 calc R
H5B H 0.3690 0.2518 0.5310 0.081 Uiso 1 1 calc R
H5C H 0.4252 0.2030 0.6237 0.081 Uiso 1 1 calc R
C25 C 0.6510(9) -0.0025(5) -0.0686(10) 0.042(2) Uani 1 1 d .
H25 H 0.6284 -0.0131 -0.1490 0.050 Uiso 1 1 calc R
C27 C 0.7316(10) -0.0267(4) 0.1425(11) 0.042(2) Uani 1 1 d .
H27 H 0.7620 -0.0542 0.2016 0.050 Uiso 1 1 calc R
C6 C 0.9868(10) 0.1795(7) 0.3894(14) 0.071(4) Uani 1 1 d .
H6A H 1.0641 0.1809 0.3695 0.106 Uiso 1 1 calc R
H6B H 1.0046 0.1586 0.4627 0.106 Uiso 1 1 calc R
H6C H 0.9606 0.2169 0.4001 0.106 Uiso 1 1 calc R
O8 O 0.9907(8) 0.1062(3) 0.6603(9) 0.068(3) Uani 1 1 d .
H8 H 0.9114 0.1110 0.6318 0.102 Uiso 1 1 calc R
C7 C 1.0478(14) 0.1512(5) 0.7259(13) 0.070(4) Uani 1 1 d .
H7A H 0.9889 0.1825 0.7035 0.105 Uiso 1 1 calc R
H7B H 1.1258 0.1602 0.7109 0.105 Uiso 1 1 calc R
H7C H 1.0696 0.1432 0.8102 0.105 Uiso 1 1 calc R
Te1 Te 0.43461(5) 0.15752(2) 0.37963(5) 0.02322(13) Uani 1 1 d .
Te2 Te 0.71364(5) 0.14291(2) 0.30299(5) 0.02510(14) Uani 1 1 d .
C14 C 0.0997(7) 0.0566(3) 0.1696(8) 0.0257(16) Uani 1 1 d .
C19 C 0.1942(7) 0.0999(3) 0.2123(8) 0.0234(16) Uani 1 1 d .
O4 O 0.5522(5) 0.1223(3) 0.5235(6) 0.0352(14) Uani 1 1 d .
H2 H 0.6261 0.1219 0.5214 0.053 Uiso 1 1 calc R
C10 C 0.3074(7) 0.0888(3) 0.3144(8) 0.0251(17) Uani 1 1 d .
C16 C -0.0356(8) 0.1193(4) 0.0147(9) 0.035(2) Uani 1 1 d .
H16 H -0.1128 0.1262 -0.0500 0.042 Uiso 1 1 calc R
C18 C 0.1709(7) 0.1532(3) 0.1526(8) 0.0240(15) Uani 1 1 d .
C11 C 0.3318(8) 0.0375(4) 0.3696(8) 0.0276(17) Uani 1 1 d .
H11 H 0.4078 0.0309 0.4358 0.033 Uiso 1 1 calc R
C15 C -0.0149(8) 0.0678(4) 0.0702(10) 0.035(2) Uani 1 1 d .
H15 H -0.0777 0.0399 0.0416 0.043 Uiso 1 1 calc R
C13 C 0.1245(8) 0.0040(3) 0.2264(9) 0.0306(18) Uani 1 1 d .
H13 H 0.0638 -0.0248 0.1985 0.037 Uiso 1 1 calc R
C12 C 0.2384(9) -0.0051(4) 0.3231(10) 0.037(2) Uani 1 1 d .
H12 H 0.2540 -0.0404 0.3588 0.045 Uiso 1 1 calc R
C17 C 0.0603(8) 0.1618(4) 0.0557(9) 0.0356(19) Uani 1 1 d .
H17 H 0.0472 0.1960 0.0156 0.043 Uiso 1 1 calc R

loop_
_atom_site_aniso_label
_atom_site_aniso_U_11
_atom_site_aniso_U_22
_atom_site_aniso_U_33
_atom_site_aniso_U_23
_atom_site_aniso_U_13
_atom_site_aniso_U_12
O1 0.029(2) 0.010(2) 0.030(3) -0.008(2) 0.014(2) -0.0011(18)
O3 0.031(3) 0.027(3) 0.041(4) -0.010(3) 0.015(3) -0.005(2)
O2 0.027(3) 0.040(3) 0.044(4) -0.016(3) 0.020(3) 0.002(2)
O5 0.024(3) 0.063(5) 0.044(4) -0.026(4) 0.013(3) -0.014(3)
O6 0.029(3) 0.035(3) 0.031(4) -0.011(3) 0.005(3) -0.001(2)
O7 0.047(3) 0.021(3) 0.058(5) -0.004(3) 0.029(4) -0.006(2)
N1 0.031(3) 0.019(3) 0.037(5) 0.001(3) 0.014(3) 0.001(3)
C20 0.029(4) 0.032(4) 0.026(5) -0.003(4) 0.009(4) -0.003(3)
C21 0.034(4) 0.043(5) 0.038(6) 0.002(4) 0.009(4) -0.001(4)
N2 0.029(3) 0.033(4) 0.020(4) -0.001(3) 0.005(3) 0.004(3)
C29 0.023(3) 0.032(4) 0.029(5) 0.003(4) 0.013(4) -0.003(3)
C2 0.040(4) 0.033(5) 0.036(6) 0.007(4) 0.017(4) 0.001(4)
C1 0.037(4) 0.017(4) 0.050(7) 0.000(4) 0.014(4) 0.008(3)
C28 0.031(4) 0.041(5) 0.027(5) -0.010(4) 0.009(4) -0.005(3)
C22 0.056(6) 0.047(6) 0.041(6) 0.022(5) 0.021(5) 0.006(5)
C24 0.030(4) 0.054(6) 0.036(6) -0.003(5) 0.019(4) -0.003(4)
C26 0.060(6) 0.036(5) 0.058(8) -0.010(5) 0.032(6) -0.005(4)
C3 0.046(5) 0.045(6) 0.040(7) -0.014(5) 0.000(5) 0.012(4)
C23 0.044(5) 0.059(7) 0.021(5) 0.001(4) 0.006(4) -0.012(4)
C4 0.077(7) 0.027(4) 0.041(6) 0.007(4) 0.040(6) 0.006(4)
C5 0.043(5) 0.072(7) 0.058(8) -0.045(6) 0.031(6) -0.013(5)
C25 0.042(5) 0.057(6) 0.027(6) -0.019(5) 0.013(4) -0.011(4)
C27 0.056(6) 0.032(5) 0.044(7) -0.006(4) 0.024(5) 0.002(4)
C6 0.035(5) 0.101(10) 0.076(10) -0.019(8) 0.021(6) -0.026(6)
O8 0.068(5) 0.035(4) 0.081(8) -0.009(4) 0.003(5) -0.003(3)
C7 0.091(9) 0.046(7) 0.050(8) -0.006(6) -0.003(7) 0.024(6)
Te1 0.0219(2) 0.0244(2) 0.0229(3) -0.0038(2) 0.0076(2) -0.00093(18)
Te2 0.0228(2) 0.0259(3) 0.0268(3) -0.0039(2) 0.0091(2) -0.00104(19)
C14 0.025(3) 0.027(4) 0.025(5) -0.004(3) 0.009(3) -0.005(3)
C19 0.023(3) 0.021(4) 0.026(5) -0.002(3) 0.008(3) 0.001(3)
O4 0.029(3) 0.054(4) 0.020(3) 0.006(3) 0.006(3) 0.007(3)
C10 0.028(4) 0.019(4) 0.028(5) -0.007(3) 0.009(4) -0.011(3)
C16 0.027(4) 0.034(5) 0.035(6) -0.006(4) 0.001(4) -0.003(3)
C18 0.023(3) 0.020(4) 0.028(4) 0.000(3) 0.008(3) 0.000(3)
C11 0.027(4) 0.034(4) 0.020(5) 0.007(3) 0.005(3) 0.000(3)
C15 0.028(4) 0.034(5) 0.044(6) -0.013(4) 0.014(4) -0.012(3)
C13 0.042(4) 0.020(4) 0.029(5) 0.001(3) 0.012(4) -0.006(3)
C12 0.051(5) 0.024(4) 0.037(6) 0.005(4) 0.016(5) -0.004(4)
C17 0.036(4) 0.029(4) 0.034(5) -0.004(4) 0.004(4) -0.001(3)

loop_
_atom_type_symbol
_atom_type_description
_atom_type_scat_dispersion_real
_atom_type_scat_dispersion_imag
_atom_type_scat_source
C C 0.0033 0.0016 'International Tables Vol C Tables 4.2.6.8 and 6.1.1.4'
H H 0.0000 0.0000 'International Tables Vol C Tables 4.2.6.8 and 6.1.1.4'
Te Te -0.5308 1.6751 'International Tables Vol C Tables 4.2.6.8 and 6.1.1.4'
O O 0.0106 0.0060 'International Tables Vol C Tables 4.2.6.8 and 6.1.1.4'
N N 0.0061 0.0033 'International Tables Vol C Tables 4.2.6.8 and 6.1.1.4'

loop_
_geom_angle_atom_site_label_1
_geom_angle_atom_site_label_2
_geom_angle_atom_site_label_3
_geom_angle
Te2 O1 Te1 125.3(3)
C5 O2 Te1 121.5(5)
C6 O5 Te2 121.4(7)
C18 N1 C1 111.5(6)
C18 N1 C2 109.9(7)
C1 N1 C2 108.9(7)
C18 N1 Te1 108.0(5)
C1 N1 Te1 108.4(6)
C2 N1 Te1 110.1(5)
C21 C20 C29 122.3(9)
C21 C20 Te2 122.7(7)
C29 C20 Te2 115.0(6)
C20 C21 C22 119.5(10)
C28 N2 C3 111.1(7)
C28 N2 C4 109.6(7)
C3 N2 C4 110.1(8)
C28 N2 Te2 109.0(5)
C3 N2 Te2 108.3(6)
C4 N2 Te2 108.7(5)
C20 C29 C24 119.2(8)
C20 C29 C28 122.8(9)
C24 C29 C28 118.0(8)
C27 C28 C29 121.2(9)
C27 C28 N2 123.1(9)
C29 C28 N2 115.6(8)
C23 C22 C21 121.7(9)
C29 C24 C25 119.4(9)
C29 C24 C23 118.5(9)
C25 C24 C23 122.1(10)
C25 C26 C27 122.1(10)
C22 C23 C24 118.8(10)
C26 C25 C24 119.4(10)
C28 C27 C26 119.8(10)
O3 Te1 O4 99.8(3)
O3 Te1 O2 96.1(3)
O4 Te1 O2 90.9(3)
O3 Te1 O1 93.9(2)
O4 Te1 O1 92.1(3)
O2 Te1 O1 169.0(2)
O3 Te1 C10 162.7(3)
O4 Te1 C10 97.5(3)
O2 Te1 C10 84.0(3)
O1 Te1 C10 85.1(3)
O3 Te1 N1 85.4(3)
O4 Te1 N1 174.6(2)
O2 Te1 N1 87.3(3)
O1 Te1 N1 88.6(2)
C10 Te1 N1 77.3(3)
O6 Te2 O7 100.9(3)
O6 Te2 O5 96.4(3)
O7 Te2 O5 90.4(3)
O6 Te2 O1 92.9(3)
O7 Te2 O1 92.9(2)
O5 Te2 O1 169.4(3)
O6 Te2 C20 162.5(3)
O7 Te2 C20 96.6(3)
O5 Te2 C20 84.7(3)
O1 Te2 C20 84.9(3)
O6 Te2 N2 85.1(3)
O7 Te2 N2 173.8(3)
O5 Te2 N2 87.2(3)
O1 Te2 N2 88.5(2)
C20 Te2 N2 77.6(3)
C15 C14 C13 122.1(7)
C15 C14 C19 118.7(8)
C13 C14 C19 119.2(8)
C10 C19 C14 118.3(7)
C10 C19 C18 122.2(7)
C14 C19 C18 119.4(7)
C11 C10 C19 122.5(7)
C11 C10 Te1 122.0(6)
C19 C10 Te1 115.6(5)
C15 C16 C17 120.1(9)
C17 C18 C19 119.9(7)
C17 C18 N1 123.8(7)
C19 C18 N1 116.2(7)
C10 C11 C12 118.0(8)
C16 C15 C14 121.0(7)
C12 C13 C14 120.2(7)
C13 C12 C11 121.8(8)
C18 C17 C16 120.9(9)

loop_
_geom_bond_atom_site_label_1
_geom_bond_atom_site_label_2
_geom_bond_distance
O1 Te2 1.976(5)
O1 Te1 1.981(5)
O3 Te1 1.830(6)
O2 C5 1.411(11)
O2 Te1 1.974(5)
O5 C6 1.398(14)
O5 Te2 1.948(6)
O6 Te2 1.837(7)
O7 Te2 1.898(6)
N1 C18 1.444(10)
N1 C1 1.488(10)
N1 C2 1.496(11)
N1 Te1 2.406(8)
C20 C21 1.342(13)
C20 C29 1.411(12)
C20 Te2 2.142(9)
C21 C22 1.395(15)
N2 C28 1.466(12)
N2 C3 1.477(11)
N2 C4 1.481(11)
N2 Te2 2.384(7)
C29 C24 1.406(13)
C29 C28 1.440(13)
C28 C27 1.345(13)
C22 C23 1.385(15)
C24 C25 1.436(14)
C24 C23 1.443(15)
C26 C25 1.348(16)
C26 C27 1.402(16)
O8 C7 1.341(14)
Te1 O4 1.923(6)
Te1 C10 2.110(7)
C14 C15 1.406(13)
C14 C13 1.403(12)
C14 C19 1.420(10)
C19 C10 1.413(12)
C19 C18 1.433(11)
C10 C11 1.369(11)
C16 C15 1.372(14)
C16 C17 1.416(12)
C18 C17 1.353(12)
C11 C12 1.407(12)
C13 C12 1.376(14)
